data_2017018
loop_
_publ_author_name
'Mu\~noz, Juan Carlos'
'Atria, Ana Mar\'ia'
'Garland, Maria Teresa'
'Baggio, Ricardo'

_publ_section_title
;
 Three lanthanide complexes derived from itaconic acid and
 2,2'-bipyridine
;
_journal_coeditor_code SK3282
_journal_issue 3
_journal_name_full 'Acta Crystallographica Section C'
_journal_page_first m121
_journal_page_last m127
_journal_paper_doi 10.1107/S0108270109002534
_journal_volume 65
_journal_year 2009
_chemical_formula_iupac '[Ho2 (C5 H4 O4)3 (C10 H8 N2)2] , 2H2 O'
_chemical_formula_moiety 'C35 H28 Ho2 N4 O12 , 2H2 O'
_chemical_formula_sum 'C35 H32 Ho2 N4 O14'
_chemical_formula_weight 1062.51
_chemical_name_systematic
;
poly[[bis(2,2'-bipyridine)-\m~4~-itaconato-di-\m~3~-itaconato-diholmium(III)]
dihydrate]
;
_space_group_IT_number 15
_symmetry_cell_setting monoclinic
_symmetry_space_group_name_Hall '-C 2yc'
_symmetry_space_group_name_H-M 'C 1 2/c 1'
_atom_sites_solution_hydrogens geom
_atom_sites_solution_primary direct
_atom_sites_solution_secondary difmap
_audit_creation_method SHELXL97
_cell_angle_alpha 90.00
_cell_angle_beta 114.13(3)
_cell_angle_gamma 90.00
_cell_formula_units_Z 4
_cell_length_a 25.023(5)
_cell_length_b 9.3994(19)
_cell_length_c 18.229(4)
_cell_measurement_reflns_used 8672
_cell_measurement_temperature 293(2)
_cell_measurement_theta_max 24.98
_cell_measurement_theta_min 2.02
_cell_volume 3912.8(17)
_computing_cell_refinement 'SAINT-NT (Bruker, 2002)'
_computing_data_collection 'SMART-NT (Bruker, 2001)'
_computing_data_reduction 'SAINT-NT (Bruker, 2002)'
_computing_molecular_graphics 'SHELXTL-NT (Sheldrick, 2008)'
_computing_publication_material 'SHELXTL-NT (Sheldrick, 2008) and PLATON (Spek, 2003)'
_computing_structure_refinement 'SHELXL97 (Sheldrick, 2008)'
_computing_structure_solution 'SHELXS97 (Sheldrick, 2008)'
_diffrn_ambient_temperature 293(2)
_diffrn_measured_fraction_theta_full 0.998
_diffrn_measured_fraction_theta_max 0.928
_diffrn_measurement_device_type 'Bruker SMART? CCD area-detector'
_diffrn_measurement_method '\f and \w'
_diffrn_radiation_monochromator graphite
_diffrn_radiation_source 'fine-focus sealed tube'
_diffrn_radiation_type MoK\a
_diffrn_radiation_wavelength 0.71073
_diffrn_reflns_av_R_equivalents 0.0570
_diffrn_reflns_av_sigmaI/netI 0.0470
_diffrn_reflns_limit_h_max 29
_diffrn_reflns_limit_h_min -31
_diffrn_reflns_limit_k_max 12
_diffrn_reflns_limit_k_min -12
_diffrn_reflns_limit_l_max 23
_diffrn_reflns_limit_l_min -22
_diffrn_reflns_number 15034
_diffrn_reflns_theta_full 25.00
_diffrn_reflns_theta_max 27.80
_diffrn_reflns_theta_min 1.78
_diffrn_standards_number 0
_exptl_absorpt_coefficient_mu 4.085
_exptl_absorpt_correction_T_max 0.54
_exptl_absorpt_correction_T_min 0.28
_exptl_absorpt_correction_type multi-scan
_exptl_absorpt_process_details '(SADABS in SAINT-NT; Bruker, 2002)'
_exptl_crystal_colour colourless
_exptl_crystal_density_diffrn 1.804
_exptl_crystal_density_method 'not measured'
_exptl_crystal_description plate
_exptl_crystal_F_000 2064
_exptl_crystal_size_max 0.30
_exptl_crystal_size_mid 0.25
_exptl_crystal_size_min 0.15
_refine_diff_density_max 10.214
_refine_diff_density_min -3.300
_refine_ls_extinction_method none
_refine_ls_goodness_of_fit_ref 1.003
_refine_ls_hydrogen_treatment constr
_refine_ls_matrix_type full
_refine_ls_number_parameters 263
_refine_ls_number_reflns 4299
_refine_ls_number_restraints 34
_refine_ls_restrained_S_all 1.003
_refine_ls_R_factor_all 0.0854
_refine_ls_R_factor_gt 0.0788
_refine_ls_shift/su_max 0.000
_refine_ls_shift/su_mean 0.000
_refine_ls_structure_factor_coef Fsqd
_refine_ls_weighting_details 'calc w = 1/[\s^2^(Fo^2^)+(0.1590P)^2^+95.0201P] where P=(Fo^2^+2Fc^2^)/3'
_refine_ls_weighting_scheme calc
_refine_ls_wR_factor_gt 0.2169
_refine_ls_wR_factor_ref 0.2232
_reflns_number_gt 3770
_reflns_number_total 4299
_reflns_threshold_expression I>2\s(I)
_cod_data_source_file sk3282.cif
_cod_data_source_block III
_cod_original_sg_symbol_H-M 'C 2/c'
_cod_database_code 2017018
_cod_database_fobs_code 2017018

loop_
_symmetry_equiv_pos_as_xyz
'x, y, z'
'-x, y, -z+1/2'
'x+1/2, y+1/2, z'
'-x+1/2, y+1/2, -z+1/2'
'-x, -y, -z'
'x, -y, z-1/2'
'-x+1/2, -y+1/2, -z'
'x+1/2, -y+1/2, z-1/2'

loop_
_atom_site_type_symbol
_atom_site_label
_atom_site_fract_x
_atom_site_fract_y
_atom_site_fract_z
_atom_site_U_iso_or_equiv
_atom_site_adp_type
_atom_site_calc_flag
_atom_site_refinement_flags
_atom_site_occupancy
_atom_site_disorder_assembly
_atom_site_disorder_group
Ho Ho1 0.923904(18) 0.39931(4) 0.44997(3) 0.0243(2) Uani d . 1 . .
N N11 0.8197(5) 0.4134(11) 0.4471(8) 0.046(3) Uani d . 1 . .
N N21 0.8370(4) 0.3439(11) 0.3155(6) 0.042(2) Uani d . 1 . .
C C11 0.8112(7) 0.450(2) 0.5125(11) 0.065(4) Uani d . 1 . .
H H11 0.8439 0.4766 0.5579 0.078 Uiso calc R 1 . .
C C21 0.7579(8) 0.451(2) 0.5179(14) 0.080(5) Uani d . 1 . .
H H21 0.7550 0.4755 0.5655 0.096 Uiso calc R 1 . .
C C31 0.7078(9) 0.4135(18) 0.4483(15) 0.074(6) Uani d . 1 . .
H H31 0.6704 0.4151 0.4474 0.089 Uiso calc R 1 . .
C C41 0.7170(7) 0.3764(19) 0.3853(17) 0.083(7) Uani d . 1 . .
H H41 0.6849 0.3504 0.3390 0.100 Uiso calc R 1 . .
C C51 0.7726(6) 0.3735(14) 0.3832(12) 0.059(4) Uani d . 1 . .
C C61 0.7827(5) 0.3348(13) 0.3107(8) 0.046(3) Uani d . 1 . .
C C71 0.7382(6) 0.278(2) 0.2383(12) 0.074(5) Uani d . 1 . .
H H71 0.7002 0.2665 0.2347 0.089 Uiso calc R 1 . .
C C81 0.7503(8) 0.241(2) 0.1768(11) 0.078(5) Uani d . 1 . .
H H81 0.7212 0.2046 0.1303 0.093 Uiso calc R 1 . .
C C91 0.8068(8) 0.258(2) 0.1818(10) 0.072(5) Uani d . 1 . .
H H91 0.8166 0.2346 0.1394 0.087 Uiso calc R 1 . .
C C101 0.8480(6) 0.3128(18) 0.2537(9) 0.060(4) Uani d . 1 . .
H H101 0.8858 0.3279 0.2577 0.072 Uiso calc R 1 . .
O O1W 0.9281(14) 0.187(5) 0.6855(17) 0.116(12) Uani d P 0.50 . .
O O2W 0.9471(15) 0.061(3) 0.2613(15) 0.091(10) Uani d P 0.50 . .
O O12 0.9308(4) 0.1558(9) 0.4104(5) 0.0410(19) Uani d D 1 . .
O O22 0.9112(4) 0.1850(9) 0.5152(6) 0.051(2) Uani d D 1 . .
C C12 0.9207(5) 0.1060(9) 0.4671(7) 0.036(3) Uani d D 1 . .
C C22 0.9219(5) -0.0519(10) 0.4768(6) 0.036(2) Uani d D 1 . .
C C32 0.9283(5) -0.1368(11) 0.4133(6) 0.035(2) Uani d D 1 . .
H H32A 0.9642 -0.1091 0.4089 0.042 Uiso calc R 1 . .
H H32B 0.8960 -0.1152 0.3625 0.042 Uiso calc R 1 . .
C C42 0.9296(4) -0.2944(12) 0.4274(6) 0.031(2) Uani d . 1 . .
C C52 0.9191(8) -0.1104(13) 0.5413(9) 0.063(4) Uani d D 1 . .
H H52A 0.9213 -0.2087 0.5476 0.075 Uiso calc R 1 . .
H H52B 0.9151 -0.0531 0.5804 0.075 Uiso calc R 1 . .
O O32 0.9784(3) -0.3555(8) 0.4715(4) 0.0313(15) Uani d . 1 . .
O O42 0.8837(4) -0.3705(8) 0.3958(6) 0.0416(19) Uani d . 1 . .
O O13 0.9683(3) 0.4257(8) 0.3623(5) 0.0361(17) Uani d D 1 . .
O O23 1.0590(3) 0.5139(9) 0.4245(4) 0.0381(17) Uani d D 1 . .
C C13 1.0154(4) 0.4730(12) 0.3633(6) 0.038(2) Uani d DU 1 . .
C C23 1.0256(4) 0.476(2) 0.2882(5) 0.088(6) Uani d DU 1 . .
C C53 1.0794(5) 0.478(3) 0.2917(13) 0.18(2) Uani d PDU 0.50 . .

loop_
_atom_site_aniso_label
_atom_site_aniso_U_11
_atom_site_aniso_U_22
_atom_site_aniso_U_33
_atom_site_aniso_U_12
_atom_site_aniso_U_13
_atom_site_aniso_U_23
Ho1 0.0277(3) 0.0171(3) 0.0260(3) -0.00029(14) 0.0088(2) -0.00045(14)
N11 0.034(5) 0.039(6) 0.069(8) 0.008(4) 0.025(5) 0.011(5)
N21 0.034(5) 0.039(6) 0.042(5) -0.013(4) 0.005(4) -0.018(4)
C11 0.047(8) 0.081(11) 0.081(11) -0.002(8) 0.040(8) -0.010(9)
C21 0.074(11) 0.081(12) 0.102(15) 0.009(10) 0.054(12) 0.005(12)
C31 0.065(11) 0.061(10) 0.114(17) 0.026(8) 0.055(12) 0.031(10)
C41 0.038(8) 0.061(10) 0.14(2) -0.005(7) 0.023(10) 0.024(12)
C51 0.042(7) 0.027(6) 0.108(13) 0.008(5) 0.032(8) 0.019(7)
C61 0.039(6) 0.028(6) 0.052(7) -0.004(5) 0.000(5) -0.001(5)
C71 0.039(7) 0.072(12) 0.083(12) -0.014(7) -0.004(8) 0.000(9)
C81 0.063(10) 0.089(13) 0.061(10) -0.004(9) 0.004(8) -0.008(9)
C91 0.075(10) 0.081(12) 0.046(8) -0.026(9) 0.010(8) -0.024(8)
C101 0.044(7) 0.072(10) 0.053(8) -0.016(7) 0.008(6) -0.013(7)
O1W 0.11(2) 0.17(4) 0.062(16) -0.06(2) 0.030(16) -0.01(2)
O2W 0.17(3) 0.069(14) 0.067(15) 0.063(18) 0.085(19) 0.031(13)
O12 0.054(5) 0.024(4) 0.042(5) 0.004(4) 0.018(4) -0.002(3)
O22 0.063(5) 0.023(4) 0.085(7) 0.007(4) 0.048(5) 0.004(4)
C12 0.033(6) 0.022(6) 0.051(7) 0.001(4) 0.015(5) -0.005(4)
C22 0.032(5) 0.020(5) 0.049(6) -0.004(4) 0.010(5) -0.010(5)
C32 0.046(6) 0.011(4) 0.039(6) 0.009(4) 0.009(5) 0.006(4)
C42 0.030(5) 0.029(5) 0.029(5) -0.002(4) 0.006(4) 0.004(4)
C52 0.093(12) 0.038(8) 0.073(11) 0.007(7) 0.050(10) 0.006(6)
O32 0.032(4) 0.028(4) 0.028(3) 0.009(3) 0.005(3) 0.010(3)
O42 0.039(4) 0.020(4) 0.052(5) -0.003(3) 0.005(4) 0.000(3)
O13 0.037(4) 0.036(4) 0.032(4) -0.004(3) 0.011(3) -0.008(3)
O23 0.036(4) 0.049(5) 0.030(4) -0.007(4) 0.015(3) -0.009(3)
C13 0.042(6) 0.044(7) 0.029(5) 0.002(5) 0.014(5) 0.001(5)
C23 0.052(8) 0.18(2) 0.028(6) -0.014(11) 0.015(6) 0.000(10)
C53 0.071(17) 0.42(7) 0.06(2) -0.05(4) 0.034(18) 0.01(4)

loop_
_atom_type_symbol
_atom_type_description
_atom_type_scat_dispersion_real
_atom_type_scat_dispersion_imag
_atom_type_scat_source
C C 0.0033 0.0016 'International Tables Vol C Tables 4.2.6.8 and 6.1.1.4'
H H 0.0000 0.0000 'International Tables Vol C Tables 4.2.6.8 and 6.1.1.4'
N N 0.0061 0.0033 'International Tables Vol C Tables 4.2.6.8 and 6.1.1.4'
O O 0.0106 0.0060 'International Tables Vol C Tables 4.2.6.8 and 6.1.1.4'
Ho Ho -0.2175 4.6783 'International Tables Vol C Tables 4.2.6.8 and 6.1.1.4'

loop_
_geom_angle_atom_site_label_1
_geom_angle_atom_site_label_2
_geom_angle_atom_site_label_3
_geom_angle_site_symmetry_1
_geom_angle_site_symmetry_3
_geom_angle
_geom_angle_publ_flag
O23 Ho1 O13 5_766 . 134.9(3) ?
O23 Ho1 O32 5_766 5_756 74.2(3) ?
O13 Ho1 O32 . 5_756 76.2(3) ?
O23 Ho1 O42 5_766 1_565 88.0(3) ?
O13 Ho1 O42 . 1_565 81.9(3) ?
O32 Ho1 O42 5_756 1_565 124.8(3) ?
O23 Ho1 O12 5_766 . 128.6(3) ?
O13 Ho1 O12 . . 77.4(3) ?
O32 Ho1 O12 5_756 . 80.2(3) ?
O42 Ho1 O12 1_565 . 142.2(3) ?
O23 Ho1 O22 5_766 . 79.3(3) ?
O13 Ho1 O22 . . 128.8(3) ?
O32 Ho1 O22 5_756 . 82.3(3) ?
O42 Ho1 O22 1_565 . 145.8(3) ?
O12 Ho1 O22 . . 53.3(3) ?
O23 Ho1 N21 5_766 . 139.4(3) ?
O13 Ho1 N21 . . 79.7(3) ?
O32 Ho1 N21 5_756 . 145.2(3) ?
O42 Ho1 N21 1_565 . 75.2(3) ?
O12 Ho1 N21 . . 70.2(3) ?
O22 Ho1 N21 . . 94.0(4) ?
O23 Ho1 N11 5_766 . 77.2(4) ?
O13 Ho1 N11 . . 138.4(4) ?
O32 Ho1 N11 5_756 . 145.4(3) ?
O42 Ho1 N11 1_565 . 72.5(3) ?
O12 Ho1 N11 . . 103.6(3) ?
O22 Ho1 N11 . . 73.7(3) ?
N21 Ho1 N11 . . 62.6(4) ?
O23 Ho1 O32 5_766 1_565 70.5(3) ?
O13 Ho1 O32 . 1_565 68.9(3) ?
O32 Ho1 O32 5_756 1_565 73.2(3) ?
O42 Ho1 O32 1_565 1_565 51.7(3) ?
O12 Ho1 O32 . 1_565 141.0(3) ?
O22 Ho1 O32 . 1_565 145.1(3) ?
N21 Ho1 O32 . 1_565 120.3(3) ?
N11 Ho1 O32 . 1_565 114.5(3) ?
C11 N11 C51 . . 116.4(13) ?
C11 N11 Ho1 . . 121.4(10) ?
C51 N11 Ho1 . . 121.9(10) ?
C101 N21 C61 . . 120.2(11) ?
C101 N21 Ho1 . . 118.3(8) ?
C61 N21 Ho1 . . 121.2(9) ?
N11 C11 C21 . . 125.3(17) ?
N11 C11 H11 . . 117.4 ?
C21 C11 H11 . . 117.4 ?
C11 C21 C31 . . 117.6(18) ?
C11 C21 H21 . . 121.2 ?
C31 C21 H21 . . 121.2 ?
C41 C31 C21 . . 116.3(17) ?
C41 C31 H31 . . 121.9 ?
C21 C31 H31 . . 121.9 ?
C31 C41 C51 . . 124(2) ?
C31 C41 H41 . . 118.0 ?
C51 C41 H41 . . 118.0 ?
N11 C51 C41 . . 120.3(19) ?
N11 C51 C61 . . 115.8(12) ?
C41 C51 C61 . . 123.8(18) ?
N21 C61 C71 . . 118.2(14) ?
N21 C61 C51 . . 117.8(11) ?
C71 C61 C51 . . 123.8(14) ?
C81 C71 C61 . . 121.0(16) ?
C81 C71 H71 . . 119.5 ?
C61 C71 H71 . . 119.5 ?
C71 C81 C91 . . 119.7(17) ?
C71 C81 H81 . . 120.1 ?
C91 C81 H81 . . 120.1 ?
C81 C91 C101 . . 116.5(16) ?
C81 C91 H91 . . 121.7 ?
C101 C91 H91 . . 121.7 ?
N21 C101 C91 . . 124.2(14) ?
N21 C101 H101 . . 117.9 ?
C91 C101 H101 . . 117.9 ?
C12 O12 Ho1 . . 92.5(6) ?
C12 O22 Ho1 . . 92.8(6) ?
O22 C12 O12 . . 121.4(9) ?
O22 C12 C22 . . 120.6(9) ?
O12 C12 C22 . . 118.0(9) ?
O22 C12 Ho1 . . 60.7(5) ?
C52 C22 C32 . . 122.4(10) ?
C52 C22 C12 . . 120.8(10) ?
C32 C22 C12 . . 116.7(9) ?
C22 C32 C42 . . 113.8(9) ?
C22 C32 H32A . . 108.8 ?
C42 C32 H32A . . 108.8 ?
C22 C32 H32B . . 108.8 ?
C42 C32 H32B . . 108.8 ?
H32A C32 H32B . . 107.7 ?
O42 C42 O32 . . 118.7(10) ?
O42 C42 C32 . . 121.5(9) ?
O32 C42 C32 . . 119.7(9) ?
C22 C52 H52A . . 120.0 ?
C22 C52 H52B . . 120.0 ?
H52A C52 H52B . . 120.0 ?
C42 O32 Ho1 . 5_756 163.3(7) ?
C42 O32 Ho1 . 1_545 89.8(6) ?
Ho1 O32 Ho1 5_756 1_545 106.8(3) ?
C42 O42 Ho1 . 1_545 99.7(7) ?
C13 O13 Ho1 . . 138.3(7) ?
C13 O23 Ho1 . 5_766 137.0(6) ?
O13 C13 O23 . . 126.1(9) ?
O13 C13 C23 . . 120.4(9) ?
O23 C13 C23 . . 113.4(8) ?
C53 C23 C23 . 2_755 121.8(13) ?
C53 C23 C13 . . 120.6(12) ?
C23 C23 C13 2_755 . 117.6(12) ?

loop_
_geom_bond_atom_site_label_1
_geom_bond_atom_site_label_2
_geom_bond_site_symmetry_2
_geom_bond_distance
_geom_bond_publ_flag
Ho1 O23 5_766 2.298(7) y
Ho1 O13 . 2.303(8) y
Ho1 O32 5_756 2.310(7) y
Ho1 O42 1_565 2.421(8) y
Ho1 O22 . 2.425(9) y
Ho1 O12 . 2.427(8) y
Ho1 N21 . 2.579(9) y
Ho1 N11 . 2.590(10) y
Ho1 O32 1_565 2.624(8) y
Ho1 Ho1 5_766 3.967(2) y
N11 C11 . 1.34(2) ?
N11 C51 . 1.33(2) ?
N21 C101 . 1.298(19) ?
N21 C61 . 1.327(16) ?
C11 C21 . 1.38(2) ?
C11 H11 . 0.9300 ?
C21 C31 . 1.42(3) ?
C21 H21 . 0.9300 ?
C31 C41 . 1.31(3) ?
C31 H31 . 0.9300 ?
C41 C51 . 1.41(2) ?
C41 H41 . 0.9300 ?
C51 C61 . 1.49(2) ?
C61 C71 . 1.44(2) ?
C71 C81 . 1.32(3) ?
C71 H71 . 0.9300 ?
C81 C91 . 1.39(3) ?
C81 H81 . 0.9300 ?
C91 C101 . 1.392(19) ?
C91 H91 . 0.9300 ?
C101 H101 . 0.9300 ?
O12 C12 . 1.251(11) ?
O22 C12 . 1.244(11) ?
C12 C22 . 1.494(12) ?
C22 C52 . 1.325(15) ?
C22 C32 . 1.468(14) ?
C32 C42 . 1.501(15) ?
C32 H32A . 0.9700 ?
C32 H32B . 0.9700 ?
C42 O42 . 1.274(13) ?
C42 O32 . 1.289(12) ?
C52 H52A . 0.9300 ?
C52 H52B . 0.9300 ?
O13 C13 . 1.253(10) ?
O23 C13 . 1.261(10) ?
C13 C23 . 1.491(12) ?
C23 C53 . 1.320(9) ?
C23 C23 2_755 1.458(15) ?
